data_1535602
loop_
_publ_author_name
'Hornfeck, W.'
'Lee, S.'
'Thimmaiah, S.'
'Harbrecht, B.'

_publ_section_title
;
 Structure-composition relations for the Hume-Rothery phase Ir(7+7delta)
 Zn(97-11delta) (0.31 < delta < 0.58)
;
_journal_name_full 'Chemistry - A European Journal'
_journal_page_first 4616
_journal_page_last 4626
_journal_volume 10
_journal_year 2004
_chemical_formula_sum 'Ir36.22 Zn369.79'
_space_group_IT_number 216
_symmetry_space_group_name_Hall 'F -4 2 3'
_symmetry_space_group_name_H-M 'F -4 3 m'
_cell_angle_alpha 90
_cell_angle_beta 90
_cell_angle_gamma 90
_cell_formula_units_Z 1
_cell_length_a 18.214
_cell_length_b 18.214
_cell_length_c 18.214
_cell_volume 6042.491
_citation_journal_id_ASTM CEUJED
_cod_data_source_file Hornfeck_CEUJED_2004_1284.cif
_cod_data_source_block Ir36.22Zn369.79
_cod_original_cell_volume 6042.492
_cod_database_code 1535602

loop_
_symmetry_equiv_pos_as_xyz
x,y,z
y,-x,-z
-x,-y,z
-y,x,-z
x,-y,-z
-y,-x,z
-x,y,-z
y,x,z
z,x,y
x,-z,-y
-z,-x,y
-x,z,-y
z,-x,-y
-x,-z,y
-z,x,-y
x,z,y
y,z,x
y,-z,-x
-z,-y,x
-y,z,-x
z,y,x
-y,-z,x
-z,y,-x
z,-y,-x
x,y+1/2,z+1/2
y,-x+1/2,-z+1/2
-x,-y+1/2,z+1/2
-y,x+1/2,-z+1/2
x,-y+1/2,-z+1/2
-y,-x+1/2,z+1/2
-x,y+1/2,-z+1/2
y,x+1/2,z+1/2
z,x+1/2,y+1/2
x,-z+1/2,-y+1/2
-z,-x+1/2,y+1/2
-x,z+1/2,-y+1/2
z,-x+1/2,-y+1/2
-x,-z+1/2,y+1/2
-z,x+1/2,-y+1/2
x,z+1/2,y+1/2
y,z+1/2,x+1/2
y,-z+1/2,-x+1/2
-z,-y+1/2,x+1/2
-y,z+1/2,-x+1/2
z,y+1/2,x+1/2
-y,-z+1/2,x+1/2
-z,y+1/2,-x+1/2
z,-y+1/2,-x+1/2
x+1/2,y,z+1/2
y+1/2,-x,-z+1/2
-x+1/2,-y,z+1/2
-y+1/2,x,-z+1/2
x+1/2,-y,-z+1/2
-y+1/2,-x,z+1/2
-x+1/2,y,-z+1/2
y+1/2,x,z+1/2
z+1/2,x,y+1/2
x+1/2,-z,-y+1/2
-z+1/2,-x,y+1/2
-x+1/2,z,-y+1/2
z+1/2,-x,-y+1/2
-x+1/2,-z,y+1/2
-z+1/2,x,-y+1/2
x+1/2,z,y+1/2
y+1/2,z,x+1/2
y+1/2,-z,-x+1/2
-z+1/2,-y,x+1/2
-y+1/2,z,-x+1/2
z+1/2,y,x+1/2
-y+1/2,-z,x+1/2
-z+1/2,y,-x+1/2
z+1/2,-y,-x+1/2
x+1/2,y+1/2,z
y+1/2,-x+1/2,-z
-x+1/2,-y+1/2,z
-y+1/2,x+1/2,-z
x+1/2,-y+1/2,-z
-y+1/2,-x+1/2,z
-x+1/2,y+1/2,-z
y+1/2,x+1/2,z
z+1/2,x+1/2,y
x+1/2,-z+1/2,-y
-z+1/2,-x+1/2,y
-x+1/2,z+1/2,-y
z+1/2,-x+1/2,-y
-x+1/2,-z+1/2,y
-z+1/2,x+1/2,-y
x+1/2,z+1/2,y
y+1/2,z+1/2,x
y+1/2,-z+1/2,-x
-z+1/2,-y+1/2,x
-y+1/2,z+1/2,-x
z+1/2,y+1/2,x
-y+1/2,-z+1/2,x
-z+1/2,y+1/2,-x
z+1/2,-y+1/2,-x

loop_
_atom_site_label
_atom_site_type_symbol
_atom_site_fract_x
_atom_site_fract_y
_atom_site_fract_z
_atom_site_occupancy
_atom_site_U_iso_or_equiv
Zn15 Zn 0.25 0.25 0.6378 1 0.0
Ir3 Ir 0.16452 0.33548 0.33548 0.019 0.0
Zn3 Zn 0.15662 0.15662 0.01988 1 0.0
Zn7 Zn 0.25 0.25 0.4203 0.905 0.0
Ir1 Ir 0.0865 0.0865 0.9135 1 0.0
Zn13 Zn 0.04735 0.04735 0.6538 0.617 0.0
Zn6 Zn 0.16452 0.33548 0.33548 0.981 0.0
Ir4 Ir 0.25 0.25 0.4203 0.095 0.0
Zn2 Zn 0.1767 0.5 0.5 1 0.0
Zn10 Zn 0.0709 0.0709 0.5709 0.42 0.0
Zn14 Zn 0.185 0.185 0.5148 1 0.0
Zn16 Zn 0.10398 0.10398 0.77717 1 0.0
Zn9 Zn 0 0 0.5 0.7 0.0
Zn11 Zn 0.085 0.085 0.415 1 0.0
Zn4 Zn 0.1714 0.1714 0.3286 0.3 0.0
Ir5 Ir 0.15098 0.15098 0.65098 1 0.0
Zn5 Zn 0.1955 0.1955 0.3045 0.6 0.0
Zn12 Zn 0 0.1766 0.5 0.29 0.0
Ir2 Ir 0.25 0.25 0.25 0.405 0.0
Zn1 Zn 0.05309 0.44691 0.44691 1 0.0
Zn8 Zn 0.08768 0.22984 0.41232 1 0.0
